data_1502148
loop_
_publ_author_name
'Qian, Bo'
'Xie, Pan'
'Xie, Yinjun'
'Huang, Hanmin'

_publ_section_title
;
 Iron-catalyzed direct alkenylation of 2-substituted azaarenes with
 N-sulfonyl aldimines via C-H bond activation.
;
_journal_issue 10
_journal_name_full 'Organic letters'
_journal_page_first 2580
_journal_page_last 2583
_journal_paper_doi 10.1021/ol200684b
_journal_volume 13
_journal_year 2011
_chemical_formula_sum 'C18 H15 N O'
_chemical_formula_weight 261.31
_chemical_name_systematic
; 
 ? 
;
_space_group_IT_number 14
_symmetry_cell_setting monoclinic
_symmetry_space_group_name_Hall '-P 2ybc'
_symmetry_space_group_name_H-M 'P 1 21/c 1'
_atom_sites_solution_hydrogens geom
_atom_sites_solution_primary direct
_atom_sites_solution_secondary difmap
_audit_creation_method SHELXL-97
_cell_angle_alpha 90.00
_cell_angle_beta 94.025(19)
_cell_angle_gamma 90.00
_cell_formula_units_Z 4
_cell_length_a 10.424(19)
_cell_length_b 16.830(3)
_cell_length_c 7.934(15)
_cell_measurement_reflns_used 1346
_cell_measurement_temperature 296(2)
_cell_measurement_theta_max 22.28
_cell_measurement_theta_min 2.30
_cell_volume 1388(4)
_computing_cell_refinement 'Bruker SAINT'
_computing_data_collection 'Bruker APEX2'
_computing_data_reduction 'Bruker SAINT'
_computing_molecular_graphics 'Bruker SHELXTL'
_computing_publication_material 'Bruker SHELXTL'
_computing_structure_refinement 'SHELXL-97 (Sheldrick, 2008)'
_computing_structure_solution 'SHELXS-97 (Sheldrick, 2008)'
_diffrn_ambient_temperature 296(2)
_diffrn_measured_fraction_theta_full 0.994
_diffrn_measured_fraction_theta_max 0.994
_diffrn_measurement_device_type 'Bruker APEX-II CCD'
_diffrn_measurement_method '\f and \w scans'
_diffrn_radiation_monochromator graphite
_diffrn_radiation_source 'fine-focus sealed tube'
_diffrn_radiation_type MoK\a
_diffrn_radiation_wavelength 0.71073
_diffrn_reflns_av_R_equivalents 0.0504
_diffrn_reflns_av_sigmaI/netI 0.0598
_diffrn_reflns_limit_h_max 12
_diffrn_reflns_limit_h_min -12
_diffrn_reflns_limit_k_max 20
_diffrn_reflns_limit_k_min -19
_diffrn_reflns_limit_l_max 9
_diffrn_reflns_limit_l_min -9
_diffrn_reflns_number 7755
_diffrn_reflns_theta_full 25.49
_diffrn_reflns_theta_max 25.49
_diffrn_reflns_theta_min 2.30
_exptl_absorpt_coefficient_mu 0.077
_exptl_absorpt_correction_T_max 0.9757
_exptl_absorpt_correction_T_min 0.9734
_exptl_absorpt_correction_type multi-scan
_exptl_absorpt_process_details sadabs
_exptl_crystal_colour yellow
_exptl_crystal_density_diffrn 1.250
_exptl_crystal_density_method 'not measured'
_exptl_crystal_description block
_exptl_crystal_F_000 552
_exptl_crystal_size_max 0.35
_exptl_crystal_size_mid 0.33
_exptl_crystal_size_min 0.32
_refine_diff_density_max 0.132
_refine_diff_density_min -0.113
_refine_diff_density_rms 0.032
_refine_ls_extinction_coef 0.043(3)
_refine_ls_extinction_expression Fc^*^=kFc[1+0.001xFc^2^\l^3^/sin(2\q)]^-1/4^
_refine_ls_extinction_method SHELXL
_refine_ls_goodness_of_fit_ref 1.013
_refine_ls_hydrogen_treatment constr
_refine_ls_matrix_type full
_refine_ls_number_parameters 183
_refine_ls_number_reflns 2571
_refine_ls_number_restraints 0
_refine_ls_restrained_S_all 1.013
_refine_ls_R_factor_all 0.0895
_refine_ls_R_factor_gt 0.0468
_refine_ls_shift/su_max 0.000
_refine_ls_shift/su_mean 0.000
_refine_ls_structure_factor_coef Fsqd
_refine_ls_weighting_details 'calc w=1/[\s^2^(Fo^2^)+(0.0448P)^2^+0.1049P] where P=(Fo^2^+2Fc^2^)/3'
_refine_ls_weighting_scheme calc
_refine_ls_wR_factor_gt 0.1035
_refine_ls_wR_factor_ref 0.1246
_reflns_number_gt 1539
_reflns_number_total 2571
_reflns_threshold_expression >2sigma(I)
_cod_data_source_file ol200684b_si_001.cif
_cod_data_source_block p21c
_cod_depositor_comments
;
The following automatic conversions were performed:

'_symmetry_cell_setting' value 'Monoclinic' changed to 'monoclinic'
according to /home/saulius/struct/CIF-dictionaries/cif_core.dic
dictionary named 'cif_core.dic' version 2.4.1 from 2010-06-29.

Automatic conversion script
Id: cif_fix_values 1715 2011-07-08 13:25:40Z adriana 
;
_cod_original_sg_symbol_H-M P2(1)/c
_cod_database_code 1502148

loop_
_symmetry_equiv_pos_as_xyz
'x, y, z'
'-x, y+1/2, -z+1/2'
'-x, -y, -z'
'x, -y-1/2, z-1/2'

loop_
_atom_site_label
_atom_site_type_symbol
_atom_site_fract_x
_atom_site_fract_y
_atom_site_fract_z
_atom_site_U_iso_or_equiv
_atom_site_adp_type
_atom_site_occupancy
_atom_site_symmetry_multiplicity
_atom_site_calc_flag
_atom_site_refinement_flags
C1 C 0.60530(17) 0.91114(11) 0.3903(2) 0.0487(5) Uani 1 1 d .
C2 C 0.5745(2) 0.98399(12) 0.3043(2) 0.0541(5) Uani 1 1 d .
C3 C 0.6674(2) 1.03987(13) 0.2867(3) 0.0703(6) Uani 1 1 d .
H3 H 0.6467 1.0876 0.2323 0.084 Uiso 1 1 calc R
C4 C 0.7935(3) 1.02560(17) 0.3503(3) 0.0862(8) Uani 1 1 d .
H4 H 0.8558 1.0643 0.3375 0.103 Uiso 1 1 calc R
C5 C 0.8274(2) 0.95711(17) 0.4298(3) 0.0804(8) Uani 1 1 d .
H5 H 0.9123 0.9488 0.4699 0.096 Uiso 1 1 calc R
C6 C 0.73386(18) 0.89802(13) 0.4520(3) 0.0596(6) Uani 1 1 d .
C7 C 0.7596(2) 0.82512(15) 0.5342(3) 0.0693(7) Uani 1 1 d .
H7 H 0.8432 0.8130 0.5743 0.083 Uiso 1 1 calc R
C8 C 0.66393(19) 0.77246(13) 0.5557(3) 0.0625(6) Uani 1 1 d .
H8 H 0.6815 0.7244 0.6105 0.075 Uiso 1 1 calc R
C9 C 0.53730(17) 0.79121(11) 0.4941(2) 0.0486(5) Uani 1 1 d .
C10 C 0.43227(19) 0.73678(11) 0.5248(2) 0.0513(5) Uani 1 1 d .
H10 H 0.4524 0.6909 0.5864 0.062 Uiso 1 1 calc R
C11 C 0.31085(18) 0.74798(11) 0.4713(2) 0.0533(5) Uani 1 1 d .
H11 H 0.2930 0.7937 0.4079 0.064 Uiso 1 1 calc R
C12 C 0.20113(18) 0.69677(11) 0.5004(2) 0.0496(5) Uani 1 1 d .
C13 C 0.21003(19) 0.63090(11) 0.6056(2) 0.0551(5) Uani 1 1 d .
H13 H 0.2893 0.6169 0.6585 0.066 Uiso 1 1 calc R
C14 C 0.1031(2) 0.58601(12) 0.6328(3) 0.0678(6) Uani 1 1 d .
H14 H 0.1106 0.5427 0.7056 0.081 Uiso 1 1 calc R
C15 C -0.0144(2) 0.60430(14) 0.5539(3) 0.0722(7) Uani 1 1 d .
H15 H -0.0861 0.5733 0.5719 0.087 Uiso 1 1 calc R
C16 C -0.0252(2) 0.66871(14) 0.4483(3) 0.0717(7) Uani 1 1 d .
H16 H -0.1045 0.6816 0.3943 0.086 Uiso 1 1 calc R
C17 C 0.08107(19) 0.71444(12) 0.4217(3) 0.0628(6) Uani 1 1 d .
H17 H 0.0724 0.7580 0.3498 0.075 Uiso 1 1 calc R
C18 C 0.4133(2) 1.06118(11) 0.1534(3) 0.0731(7) Uani 1 1 d .
H18A H 0.4280 1.1067 0.2251 0.110 Uiso 1 1 calc R
H18B H 0.3237 1.0582 0.1167 0.110 Uiso 1 1 calc R
H18C H 0.4632 1.0660 0.0568 0.110 Uiso 1 1 calc R
N1 N 0.50960(13) 0.85814(9) 0.41118(19) 0.0470(4) Uani 1 1 d .
O1 O 0.45013(13) 0.99116(7) 0.24453(17) 0.0626(4) Uani 1 1 d .

loop_
_atom_site_aniso_label
_atom_site_aniso_U_11
_atom_site_aniso_U_22
_atom_site_aniso_U_33
_atom_site_aniso_U_23
_atom_site_aniso_U_13
_atom_site_aniso_U_12
C1 0.0509(12) 0.0559(12) 0.0394(11) -0.0136(9) 0.0043(9) -0.0052(10)
C2 0.0618(13) 0.0586(13) 0.0425(12) -0.0100(10) 0.0078(9) -0.0114(11)
C3 0.0794(16) 0.0695(15) 0.0631(15) -0.0063(11) 0.0123(12) -0.0229(12)
C4 0.0767(18) 0.0924(19) 0.091(2) -0.0123(16) 0.0165(15) -0.0359(15)
C5 0.0546(14) 0.107(2) 0.0792(19) -0.0187(16) 0.0054(12) -0.0191(14)
C6 0.0519(12) 0.0737(15) 0.0533(14) -0.0165(11) 0.0046(10) -0.0058(11)
C7 0.0499(13) 0.0906(18) 0.0660(16) -0.0167(13) -0.0064(11) 0.0100(12)
C8 0.0610(13) 0.0641(14) 0.0609(15) -0.0037(11) -0.0075(11) 0.0119(11)
C9 0.0530(12) 0.0507(12) 0.0415(12) -0.0065(9) -0.0010(9) 0.0047(9)
C10 0.0630(12) 0.0441(11) 0.0459(12) 0.0008(9) -0.0028(10) 0.0045(10)
C11 0.0611(13) 0.0484(11) 0.0500(13) 0.0071(9) 0.0014(10) 0.0035(10)
C12 0.0594(12) 0.0450(11) 0.0441(12) 0.0000(9) 0.0018(9) 0.0035(9)
C13 0.0641(13) 0.0469(12) 0.0537(13) -0.0012(10) -0.0011(10) 0.0027(10)
C14 0.0865(16) 0.0526(13) 0.0643(15) 0.0047(11) 0.0057(12) -0.0080(12)
C15 0.0733(15) 0.0692(15) 0.0742(17) -0.0041(13) 0.0059(13) -0.0158(12)
C16 0.0579(13) 0.0805(16) 0.0761(18) -0.0007(13) 0.0001(12) -0.0002(12)
C17 0.0608(13) 0.0646(14) 0.0626(15) 0.0108(11) 0.0003(11) 0.0048(11)
C18 0.1038(17) 0.0494(13) 0.0659(15) 0.0041(11) 0.0038(13) 0.0037(12)
N1 0.0504(9) 0.0494(9) 0.0411(9) -0.0061(8) 0.0021(7) -0.0024(8)
O1 0.0702(10) 0.0538(9) 0.0626(10) 0.0088(7) -0.0029(7) -0.0061(7)

loop_
_atom_type_symbol
_atom_type_description
_atom_type_scat_dispersion_real
_atom_type_scat_dispersion_imag
_atom_type_scat_source
C C 0.0033 0.0016 'International Tables Vol C Tables 4.2.6.8 and 6.1.1.4'
H H 0.0000 0.0000 'International Tables Vol C Tables 4.2.6.8 and 6.1.1.4'
N N 0.0061 0.0033 'International Tables Vol C Tables 4.2.6.8 and 6.1.1.4'
O O 0.0106 0.0060 'International Tables Vol C Tables 4.2.6.8 and 6.1.1.4'

loop_
_geom_angle_atom_site_label_1
_geom_angle_atom_site_label_2
_geom_angle_atom_site_label_3
_geom_angle
N1 C1 C6 122.9(2)
N1 C1 C2 118.67(19)
C6 C1 C2 118.45(18)
O1 C2 C3 124.9(2)
O1 C2 C1 114.92(17)
C3 C2 C1 120.2(2)
C2 C3 C4 120.2(3)
C2 C3 H3 119.9
C4 C3 H3 119.9
C5 C4 C3 121.7(2)
C5 C4 H4 119.2
C3 C4 H4 119.2
C4 C5 C6 120.0(2)
C4 C5 H5 120.0
C6 C5 H5 120.0
C7 C6 C1 116.29(19)
C7 C6 C5 124.2(2)
C1 C6 C5 119.6(2)
C8 C7 C6 120.8(2)
C8 C7 H7 119.6
C6 C7 H7 119.6
C7 C8 C9 119.3(2)
C7 C8 H8 120.3
C9 C8 H8 120.3
N1 C9 C8 121.85(18)
N1 C9 C10 118.38(19)
C8 C9 C10 119.8(2)
C11 C10 C9 124.8(2)
C11 C10 H10 117.6
C9 C10 H10 117.6
C10 C11 C12 127.4(2)
C10 C11 H11 116.3
C12 C11 H11 116.3
C13 C12 C17 117.45(19)
C13 C12 C11 123.06(19)
C17 C12 C11 119.5(2)
C14 C13 C12 120.8(2)
C14 C13 H13 119.6
C12 C13 H13 119.6
C15 C14 C13 120.9(2)
C15 C14 H14 119.6
C13 C14 H14 119.6
C16 C15 C14 119.3(2)
C16 C15 H15 120.4
C14 C15 H15 120.4
C15 C16 C17 120.2(2)
C15 C16 H16 119.9
C17 C16 H16 119.9
C16 C17 C12 121.3(2)
C16 C17 H17 119.3
C12 C17 H17 119.3
O1 C18 H18A 109.5
O1 C18 H18B 109.5
H18A C18 H18B 109.5
O1 C18 H18C 109.5
H18A C18 H18C 109.5
H18B C18 H18C 109.5
C9 N1 C1 118.85(18)
C2 O1 C18 118.03(16)

loop_
_geom_bond_atom_site_label_1
_geom_bond_atom_site_label_2
_geom_bond_distance
C1 N1 1.357(3)
C1 C6 1.412(3)
C1 C2 1.429(3)
C2 O1 1.354(3)
C2 C3 1.364(3)
C3 C4 1.395(4)
C3 H3 0.9300
C4 C5 1.349(4)
C4 H4 0.9300
C5 C6 1.412(3)
C5 H5 0.9300
C6 C7 1.406(4)
C7 C8 1.353(3)
C7 H7 0.9300
C8 C9 1.411(3)
C8 H8 0.9300
C9 N1 1.326(3)
C9 C10 1.461(3)
C10 C11 1.320(3)
C10 H10 0.9300
C11 C12 1.463(3)
C11 H11 0.9300
C12 C13 1.387(3)
C12 C17 1.391(3)
C13 C14 1.376(3)
C13 H13 0.9300
C14 C15 1.371(3)
C14 H14 0.9300
C15 C16 1.370(4)
C15 H15 0.9300
C16 C17 1.377(3)
C16 H16 0.9300
C17 H17 0.9300
C18 O1 1.421(3)
C18 H18A 0.9600
C18 H18B 0.9600
C18 H18C 0.9600

loop_
_geom_torsion_atom_site_label_1
_geom_torsion_atom_site_label_2
_geom_torsion_atom_site_label_3
_geom_torsion_atom_site_label_4
_geom_torsion
N1 C1 C2 O1 -2.8(2)
C6 C1 C2 O1 178.16(15)
N1 C1 C2 C3 177.51(17)
C6 C1 C2 C3 -1.6(3)
O1 C2 C3 C4 -178.64(19)
C1 C2 C3 C4 1.1(3)
C2 C3 C4 C5 0.1(4)
C3 C4 C5 C6 -0.7(4)
N1 C1 C6 C7 1.6(3)
C2 C1 C6 C7 -179.38(17)
N1 C1 C6 C5 -178.07(18)
C2 C1 C6 C5 1.0(3)
C4 C5 C6 C7 -179.5(2)
C4 C5 C6 C1 0.1(3)
C1 C6 C7 C8 -1.9(3)
C5 C6 C7 C8 177.8(2)
C6 C7 C8 C9 0.2(3)
C7 C8 C9 N1 2.0(3)
C7 C8 C9 C10 -176.65(19)
N1 C9 C10 C11 2.1(3)
C8 C9 C10 C11 -179.16(18)
C9 C10 C11 C12 -178.70(18)
C10 C11 C12 C13 6.4(3)
C10 C11 C12 C17 -174.41(19)
C17 C12 C13 C14 -1.2(3)
C11 C12 C13 C14 178.01(18)
C12 C13 C14 C15 1.3(3)
C13 C14 C15 C16 -0.7(3)
C14 C15 C16 C17 0.0(3)
C15 C16 C17 C12 0.1(3)
C13 C12 C17 C16 0.5(3)
C11 C12 C17 C16 -178.71(19)
C8 C9 N1 C1 -2.3(3)
C10 C9 N1 C1 176.38(16)
C6 C1 N1 C9 0.5(3)
C2 C1 N1 C9 -178.56(16)
C3 C2 O1 C18 1.4(3)
C1 C2 O1 C18 -178.27(16)

loop_
_cod_related_entry_id
_cod_related_entry_code
_cod_related_entry_database
1 28419203 ChemSpider
